data_4126179
loop_
_publ_author_name
'Nishiyama, Haruka'
'Ikeda, Hideaki'
'Saito, Teruhiko'
'Kriegel, Benjamin'
'Tsurugi, Hayato'
'Arnold, John'
'Mashima, Kazushi'

_publ_section_title
;
 Structural and Electronic Noninnocence of \a-Diimine Ligands on Niobium
 for Reductive C-Cl Bond Activation and Catalytic Radical Addition
 Reactions.
;
_journal_issue 18
_journal_name_full 'Journal of the American Chemical Society'
_journal_page_first 6494
_journal_page_last 6505
_journal_paper_doi 10.1021/jacs.7b02710
_journal_volume 139
_journal_year 2017
_chemical_absolute_configuration 'CHOOSE rm ad rmad syn or unk'
_chemical_formula_moiety 'C28 H40 Cl4 N2 Nb'
_chemical_formula_sum 'C28 H40 Cl4 N2 Nb'
_chemical_formula_weight 639.36
_space_group_crystal_system triclinic
_space_group_IT_number 1
_space_group_name_Hall 'P 1'
_space_group_name_H-M_alt 'P 1'
_symmetry_space_group_name_Hall 'P 1'
_symmetry_space_group_name_H-M 'P 1'
_atom_sites_solution_hydrogens geom
_atom_sites_solution_primary direct
_atom_sites_solution_secondary difmap
_cell_angle_alpha 83.181(3)
_cell_angle_beta 71.363(3)
_cell_angle_gamma 67.662(3)
_cell_formula_units_Z 1
_cell_length_a 8.9239(8)
_cell_length_b 8.9564(9)
_cell_length_c 10.7523(10)
_cell_measurement_reflns_used 19584
_cell_measurement_temperature 113
_cell_measurement_theta_max 30.48
_cell_measurement_theta_min 3.01
_cell_volume 753.21(13)
_computing_cell_refinement 'RAPID AUTO'
_computing_data_collection 'RAPID AUTO (Rigaku, ????)'
_computing_data_reduction 'RAPID AUTO'
_computing_molecular_graphics 'CrystalStructure 4.1'
_computing_publication_material 'CrystalStructure 4.1 (Rigaku, 2014)'
_computing_structure_refinement 'SHELXL2013 (Sheldrick, 2008)'
_computing_structure_solution 'SIR92 (Altomare, et al., 1994)'
_diffrn_ambient_temperature 113
_diffrn_detector_area_resol_mean 10.000
_diffrn_measured_fraction_theta_full 0.998
_diffrn_measured_fraction_theta_max 0.999
_diffrn_measurement_device_type 'Rigaku R-AXIS RAPID'
_diffrn_measurement_method \w
_diffrn_radiation_type 'Mo K\a'
_diffrn_radiation_wavelength 0.71075
_diffrn_reflns_av_R_equivalents 0.1234
_diffrn_reflns_Laue_measured_fraction_full 0.998
_diffrn_reflns_Laue_measured_fraction_max 0.999
_diffrn_reflns_limit_h_max 11
_diffrn_reflns_limit_h_min -11
_diffrn_reflns_limit_k_max 11
_diffrn_reflns_limit_k_min -11
_diffrn_reflns_limit_l_max 13
_diffrn_reflns_limit_l_min -13
_diffrn_reflns_number 14175
_diffrn_reflns_point_group_measured_fraction_full 0.918
_diffrn_reflns_point_group_measured_fraction_max 0.905
_diffrn_reflns_theta_full 25.242
_diffrn_reflns_theta_max 27.484
_diffrn_reflns_theta_min 3.008
_diffrn_standards_number 0
_exptl_absorpt_coefficient_mu 0.773
_exptl_absorpt_correction_T_max 0.936
_exptl_absorpt_correction_T_min 0.079
_exptl_absorpt_correction_type multi-scan
_exptl_absorpt_process_details 'ABSCOR (Rigaku, 1995)'
_exptl_crystal_colour green
_exptl_crystal_density_diffrn 1.409
_exptl_crystal_density_method 'not measured'
_exptl_crystal_description block
_exptl_crystal_F_000 331.00
_exptl_crystal_size_max 0.227
_exptl_crystal_size_mid 0.086
_exptl_crystal_size_min 0.085
_refine_diff_density_max 1.43
_refine_diff_density_min -1.43
_refine_ls_abs_structure_details
;
 Flack x determined using 1939 quotients [(I+)-(I-)]/[(I+)+(I-)]
 (Parsons and Flack (2004), Acta Cryst. A60, s61).
;
_refine_ls_abs_structure_Flack 1.05(8)
_refine_ls_extinction_method none
_refine_ls_goodness_of_fit_ref 1.010
_refine_ls_hydrogen_treatment constr
_refine_ls_number_parameters 326
_refine_ls_number_reflns 6252
_refine_ls_number_restraints 3
_refine_ls_R_factor_all 0.0757
_refine_ls_R_factor_gt 0.0608
_refine_ls_shift/su_max 0.000
_refine_ls_structure_factor_coef Fsqd
_refine_ls_weighting_details 'w = 1/[\s^2^(Fo^2^)+(0.1323P)^2^+0.0000P] where P=(Fo^2^+2Fc^2^)/3'
_refine_ls_weighting_scheme calc
_refine_ls_wR_factor_gt 0.1589
_refine_ls_wR_factor_ref 0.1865
_reflns_number_gt 5446
_reflns_number_total 6252
_reflns_threshold_expression F^2^>2.0\s(F^2^)
_cod_data_source_file ja7b02710_si_002.cif
_cod_data_source_block 6a
_cod_original_cell_volume 753.21(12)
_cod_database_code 4126179
_shelxl_res_file
;
TITL hr-DADMeNbCl4-20140421-2
CELL  0.71075 8.92390 8.95640 10.75230 83.18080 71.36330 67.66190
ZERR  1 0.00080 0.00090 0.00100 0.00310 0.00320 0.00270
LATT -1
SFAC NB N CL C H
UNIT 1 2 4 28 40
L.S. 50
FMAP 2
PLAN -1
WPDB -2
HTAB
BOND $H
CONF
LIST 4
TEMP -160.0
ACTA
SIZE 0.227 0.086 0.085
WGHT    0.132300
FVAR       0.94099
NB1   1    0.848922    0.333244    0.219960    11.00000    0.01458    0.01190 =
         0.01098    0.00122   -0.00398   -0.00661
CL1   3    0.899275    0.220359    0.019737    11.00000    0.03323    0.02612 =
         0.01431   -0.00127   -0.00782   -0.01351
CL2   3    0.994200    0.068897    0.288650    11.00000    0.02664    0.01597 =
         0.02034    0.00314   -0.00838   -0.00828
CL3   3    0.596164    0.325594    0.374063    11.00000    0.02747    0.02287 =
         0.01481    0.00210   -0.00103   -0.01236
CL4   3    0.679031    0.581523    0.146376    11.00000    0.01891    0.02151 =
         0.02566    0.00667   -0.00708   -0.00426
N1    2    1.080524    0.394740    0.131800    11.00000    0.01443    0.01218 =
         0.00824    0.00209   -0.00187   -0.00575
N2    2    0.885135    0.455567    0.371610    11.00000    0.00830    0.01391 =
         0.01071   -0.00139    0.00271   -0.00564
C1    4    1.122379    0.471421    0.203623    11.00000    0.02040    0.01444 =
         0.02007   -0.00030   -0.00705   -0.01006
C2    4    1.012885    0.506936    0.338349    11.00000    0.02478    0.01705 =
         0.01619    0.00190   -0.00726   -0.00997
C3    4    1.276888    0.521065    0.158512    11.00000    0.02273    0.03350 =
         0.01545    0.00011   -0.00109   -0.02077
AFIX 137
H3A   5    1.340416    0.486299    0.067454    11.00000   -1.20000
H3B   5    1.349962    0.470134    0.214812    11.00000   -1.20000
H3C   5    1.239665    0.638694    0.164253    11.00000   -1.20000
AFIX   0
C4    4    1.048827    0.597723    0.426441    11.00000    0.02895    0.03758 =
         0.01600   -0.00886   -0.00405   -0.02039
AFIX 137
H4A   5    0.959392    0.618167    0.510902    11.00000   -1.20000
H4B   5    1.051931    0.700731    0.385573    11.00000   -1.20000
H4C   5    1.158712    0.533763    0.440576    11.00000   -1.20000
AFIX   0
C5    4    1.189317    0.358164   -0.004710    11.00000    0.01752    0.01716 =
         0.00819   -0.00106   -0.00257   -0.00936
C6    4    1.157971    0.475750   -0.103298    11.00000    0.01405    0.02016 =
         0.01216    0.00012   -0.00318   -0.00980
C7    4    1.268558    0.433501   -0.231826    11.00000    0.02302    0.02558 =
         0.01234    0.00026   -0.00500   -0.01340
AFIX  43
H7    5    1.251885    0.509185   -0.300562    11.00000   -1.20000
AFIX   0
C8    4    1.399117    0.286988   -0.260723    11.00000    0.02145    0.03255 =
         0.01658   -0.00381   -0.00168   -0.01783
AFIX  43
H8    5    1.470644    0.261751   -0.348333    11.00000   -1.20000
AFIX   0
C9    4    1.425907    0.176560   -0.161827    11.00000    0.01170    0.02497 =
         0.02352   -0.00909   -0.00039   -0.00619
AFIX  43
H9    5    1.515222    0.074536   -0.183347    11.00000   -1.20000
AFIX   0
C10   4    1.327032    0.208980   -0.031732    11.00000    0.01717    0.01634 =
         0.01958   -0.00191   -0.00565   -0.00722
C11   4    1.020569    0.642328   -0.076608    11.00000    0.02068    0.01954 =
         0.01574   -0.00073   -0.00586   -0.00538
AFIX  13
H11   5    0.954306    0.649355    0.018505    11.00000   -1.20000
AFIX   0
C12   4    1.097590    0.775565   -0.106697    11.00000    0.02916    0.01580 =
         0.03617   -0.00150   -0.01056   -0.00709
AFIX 137
H12A  5    1.151904    0.778776   -0.201376    11.00000   -1.20000
H12B  5    1.182274    0.752083   -0.060238    11.00000   -1.20000
H12C  5    1.007406    0.880283   -0.077547    11.00000   -1.20000
AFIX   0
C13   4    0.897075    0.670862   -0.158742    11.00000    0.02677    0.02788 =
         0.01949    0.00291   -0.00930   -0.00415
AFIX 137
H13A  5    0.846567    0.587619   -0.137708    11.00000   -1.20000
H13B  5    0.959686    0.665442   -0.252420    11.00000   -1.20000
H13C  5    0.807080    0.777521   -0.137903    11.00000   -1.20000
AFIX   0
C14   4    1.373610    0.085110    0.071861    11.00000    0.01554    0.01750 =
         0.02232    0.00180   -0.00514   -0.00415
AFIX  13
H14   5    1.286156    0.126616    0.157719    11.00000   -1.20000
AFIX   0
C15   4    1.546060    0.063158    0.086064    11.00000    0.02736    0.02160 =
         0.02892    0.00058   -0.01156   -0.00663
AFIX 137
H15A  5    1.541633    0.165271    0.114233    11.00000   -1.20000
H15B  5    1.633781    0.030441    0.001432    11.00000   -1.20000
H15C  5    1.573168   -0.020292    0.151618    11.00000   -1.20000
AFIX   0
C16   4    1.365195   -0.076440    0.043379    11.00000    0.02812    0.01524 =
         0.02919    0.00110   -0.00439   -0.01005
AFIX 137
H16A  5    1.466695   -0.134014   -0.027164    11.00000   -1.20000
H16B  5    1.263819   -0.054748    0.016456    11.00000   -1.20000
H16C  5    1.359742   -0.142849    0.122812    11.00000   -1.20000
AFIX   0
C17   4    0.776321    0.488442    0.508220    11.00000    0.02260    0.02183 =
         0.01181    0.00292   -0.00682   -0.01519
C18   4    0.640261    0.637539    0.539866    11.00000    0.02039    0.02357 =
         0.02509   -0.00254   -0.00895   -0.01348
C19   4    0.544963    0.670523    0.672388    11.00000    0.01991    0.02092 =
         0.02351   -0.01021   -0.00197   -0.00419
AFIX  43
H19   5    0.451997    0.769917    0.695816    11.00000   -1.20000
AFIX   0
C20   4    0.585591    0.558195    0.770638    11.00000    0.03194    0.03884 =
         0.01197   -0.00812    0.00088   -0.02265
AFIX  43
H20   5    0.523345    0.583763    0.860220    11.00000   -1.20000
AFIX   0
C21   4    0.714337    0.412520    0.737403    11.00000    0.01817    0.04395 =
         0.00964    0.00202   -0.00161   -0.02140
AFIX  43
H21   5    0.735539    0.335379    0.804457    11.00000   -1.20000
AFIX   0
C22   4    0.817437    0.372455    0.606274    11.00000    0.01134    0.02882 =
         0.00979   -0.00753    0.00293   -0.01159
C23   4    0.590350    0.766606    0.439462    11.00000    0.03045    0.01497 =
         0.02310   -0.00488   -0.00010   -0.00729
AFIX  13
H23   5    0.672530    0.725872    0.351543    11.00000   -1.20000
AFIX   0
C24   4    0.604057    0.925150    0.465698    11.00000    0.06178    0.01578 =
         0.03850    0.00072   -0.01187   -0.01485
AFIX 137
H24A  5    0.708292    0.901231    0.489156    11.00000   -1.20000
H24B  5    0.505631    0.983296    0.538110    11.00000   -1.20000
H24C  5    0.606991    0.992061    0.386565    11.00000   -1.20000
AFIX   0
C25   4    0.412401    0.792444    0.433129    11.00000    0.02501    0.01953 =
         0.03183   -0.00225   -0.00572   -0.00018
AFIX 137
H25A  5    0.327683    0.838987    0.516199    11.00000   -1.20000
H25B  5    0.407967    0.688608    0.418086    11.00000   -1.20000
H25C  5    0.388177    0.866198    0.361068    11.00000   -1.20000
AFIX   0
C26   4    0.966231    0.213148    0.577009    11.00000    0.02032    0.02734 =
         0.01033    0.00054   -0.00258   -0.00956
AFIX  13
H26   5    1.017499    0.202242    0.479596    11.00000   -1.20000
AFIX   0
C27   4    1.101968    0.212347    0.636063    11.00000    0.03936    0.03533 =
         0.02763   -0.00711   -0.01538   -0.00327
AFIX 137
H27A  5    1.054803    0.221686    0.731791    11.00000   -1.20000
H27B  5    1.137769    0.303657    0.601272    11.00000   -1.20000
H27C  5    1.200027    0.111185    0.612842    11.00000   -1.20000
AFIX   0
C28   4    0.906753    0.071233    0.627061    11.00000    0.04008    0.02406 =
         0.02516    0.00674   -0.01304   -0.01257
AFIX 137
H28A  5    0.820369    0.075591    0.587437    11.00000   -1.20000
H28B  5    0.858284    0.078116    0.722780    11.00000   -1.20000
H28C  5    1.003621   -0.030641    0.602933    11.00000   -1.20000
AFIX   0
HKLF 4
 
REM  hr-DADMeNbCl4-20140421-2
REM R1 =  0.0608 for    5446 Fo > 4sig(Fo)  and  0.0757 for all    6252 data
REM    326 parameters refined using      3 restraints
 
END  
     
WGHT      0.1085      0.0000 

REM No hydrogen bonds found for HTAB generation

REM Highest difference peak  1.430,  deepest hole -1.426,  1-sigma level  0.147
Q1    1   0.9363  0.2269  0.2059  11.00000  0.05    1.03
;

loop_
_symmetry_equiv_pos_site_id
_space_group_symop_operation_xyz
1 +X,+Y,+Z

loop_
_atom_site_label
_atom_site_type_symbol
_atom_site_fract_x
_atom_site_fract_y
_atom_site_fract_z
_atom_site_U_iso_or_equiv
_atom_site_adp_type
_atom_site_occupancy
_atom_site_site_symmetry_multiplicity
_atom_site_calc_flag
_atom_site_refinement_flags
Nb1 Nb 0.84892(5) 0.33324(5) 0.21996(5) 0.0120(2) Uani 1 1 d .
Cl1 Cl 0.8993(4) 0.2204(3) 0.0197(3) 0.0234(6) Uani 1 1 d .
Cl2 Cl 0.9942(4) 0.0689(3) 0.2887(3) 0.0207(6) Uani 1 1 d .
Cl3 Cl 0.5962(4) 0.3256(3) 0.3741(3) 0.0223(5) Uani 1 1 d .
Cl4 Cl 0.6790(4) 0.5815(3) 0.1464(3) 0.0235(7) Uani 1 1 d .
N1 N 1.0805(10) 0.3947(9) 0.1318(8) 0.0119(15) Uani 1 1 d .
N2 N 0.8851(10) 0.4556(9) 0.3716(8) 0.0118(15) Uani 1 1 d .
C1 C 1.1224(14) 0.4714(12) 0.2036(11) 0.017(2) Uani 1 1 d .
C2 C 1.0129(14) 0.5069(12) 0.3383(11) 0.018(2) Uani 1 1 d .
C3 C 1.2769(14) 0.5211(14) 0.1585(11) 0.022(2) Uani 1 1 d .
C4 C 1.0488(16) 0.5977(14) 0.4264(11) 0.025(2) Uani 1 1 d .
C5 C 1.1893(13) 0.3582(11) -0.0047(9) 0.0136(18) Uani 1 1 d .
C6 C 1.1580(13) 0.4758(12) -0.1033(10) 0.0145(18) Uani 1 1 d .
C7 C 1.2686(14) 0.4335(13) -0.2318(11) 0.019(2) Uani 1 1 d .
C8 C 1.3991(14) 0.2870(13) -0.2607(11) 0.022(2) Uani 1 1 d .
C9 C 1.4259(13) 0.1766(13) -0.1618(11) 0.021(2) Uani 1 1 d .
C10 C 1.3270(13) 0.2090(12) -0.0317(10) 0.017(2) Uani 1 1 d .
C11 C 1.0206(14) 0.6423(12) -0.0766(11) 0.019(2) Uani 1 1 d .
C12 C 1.0976(16) 0.7756(13) -0.1067(13) 0.027(2) Uani 1 1 d .
C13 C 0.8971(16) 0.6709(14) -0.1587(12) 0.026(2) Uani 1 1 d .
C14 C 1.3736(14) 0.0851(12) 0.0719(11) 0.019(2) Uani 1 1 d .
C15 C 1.5461(16) 0.0632(13) 0.0861(12) 0.026(2) Uani 1 1 d .
C16 C 1.3652(15) -0.0764(12) 0.0434(12) 0.025(2) Uani 1 1 d .
C17 C 0.7763(14) 0.4884(12) 0.5082(10) 0.016(2) Uani 1 1 d .
C18 C 0.6403(14) 0.6375(13) 0.5399(11) 0.021(2) Uani 1 1 d .
C19 C 0.5450(15) 0.6705(13) 0.6724(11) 0.023(2) Uani 1 1 d .
C20 C 0.5856(15) 0.5582(14) 0.7706(11) 0.026(2) Uani 1 1 d .
C21 C 0.7143(14) 0.4125(14) 0.7374(10) 0.022(2) Uani 1 1 d .
C22 C 0.8174(13) 0.3725(13) 0.6063(10) 0.0162(19) Uani 1 1 d .
C23 C 0.5904(16) 0.7666(12) 0.4395(12) 0.025(2) Uani 1 1 d .
C24 C 0.604(2) 0.9252(14) 0.4657(15) 0.039(3) Uani 1 1 d .
C25 C 0.4124(15) 0.7924(13) 0.4331(12) 0.028(2) Uani 1 1 d .
C26 C 0.9662(14) 0.2132(13) 0.5770(10) 0.020(2) Uani 1 1 d .
C27 C 1.1020(18) 0.2124(16) 0.6361(13) 0.035(3) Uani 1 1 d .
C28 C 0.9067(17) 0.0712(14) 0.6271(13) 0.029(3) Uani 1 1 d .
H3A H 1.34042 0.4863 0.06745 0.0262 Uiso 1 1 calc R
H3B H 1.34996 0.47013 0.21481 0.0262 Uiso 1 1 calc R
H3C H 1.23966 0.63869 0.16425 0.0262 Uiso 1 1 calc R
H4A H 0.95939 0.61817 0.5109 0.0298 Uiso 1 1 calc R
H4B H 1.05193 0.70073 0.38557 0.0298 Uiso 1 1 calc R
H4C H 1.15871 0.53376 0.44058 0.0298 Uiso 1 1 calc R
H7 H 1.25189 0.50919 -0.30056 0.0228 Uiso 1 1 calc R
H8 H 1.47064 0.26175 -0.34833 0.0260 Uiso 1 1 calc R
H9 H 1.51522 0.07454 -0.18335 0.0247 Uiso 1 1 calc R
H11 H 0.95431 0.64935 0.01851 0.0229 Uiso 1 1 calc R
H12A H 1.1519 0.77878 -0.20138 0.0324 Uiso 1 1 calc R
H12B H 1.18227 0.75208 -0.06024 0.0324 Uiso 1 1 calc R
H12C H 1.00741 0.88028 -0.07755 0.0324 Uiso 1 1 calc R
H13A H 0.84657 0.58762 -0.13771 0.0314 Uiso 1 1 calc R
H13B H 0.95969 0.66544 -0.25242 0.0314 Uiso 1 1 calc R
H13C H 0.80708 0.77752 -0.1379 0.0314 Uiso 1 1 calc R
H14 H 1.28616 0.12662 0.15772 0.0232 Uiso 1 1 calc R
H15A H 1.54163 0.16527 0.11423 0.0311 Uiso 1 1 calc R
H15B H 1.63378 0.03044 0.00143 0.0311 Uiso 1 1 calc R
H15C H 1.57317 -0.02029 0.15162 0.0311 Uiso 1 1 calc R
H16A H 1.4667 -0.13401 -0.02716 0.0296 Uiso 1 1 calc R
H16B H 1.26382 -0.05475 0.01646 0.0296 Uiso 1 1 calc R
H16C H 1.35974 -0.14285 0.12281 0.0296 Uiso 1 1 calc R
H19 H 0.452 0.76992 0.69582 0.0272 Uiso 1 1 calc R
H20 H 0.52335 0.58376 0.86022 0.0308 Uiso 1 1 calc R
H21 H 0.73554 0.33538 0.80446 0.0259 Uiso 1 1 calc R
H23 H 0.67253 0.72587 0.35154 0.0296 Uiso 1 1 calc R
H24A H 0.70829 0.90123 0.48916 0.0472 Uiso 1 1 calc R
H24B H 0.50563 0.9833 0.53811 0.0472 Uiso 1 1 calc R
H24C H 0.60699 0.99206 0.38656 0.0472 Uiso 1 1 calc R
H25A H 0.32768 0.83899 0.5162 0.0341 Uiso 1 1 calc R
H25B H 0.40797 0.68861 0.41809 0.0341 Uiso 1 1 calc R
H25C H 0.38818 0.8662 0.36107 0.0341 Uiso 1 1 calc R
H26 H 1.0175 0.20224 0.4796 0.0235 Uiso 1 1 calc R
H27A H 1.0548 0.22169 0.73179 0.0423 Uiso 1 1 calc R
H27B H 1.13777 0.30366 0.60127 0.0423 Uiso 1 1 calc R
H27C H 1.20003 0.11118 0.61284 0.0423 Uiso 1 1 calc R
H28A H 0.82037 0.07559 0.58744 0.0351 Uiso 1 1 calc R
H28B H 0.85828 0.07812 0.72278 0.0351 Uiso 1 1 calc R
H28C H 1.00362 -0.03064 0.60293 0.0351 Uiso 1 1 calc R

loop_
_atom_site_aniso_label
_atom_site_aniso_U_11
_atom_site_aniso_U_22
_atom_site_aniso_U_33
_atom_site_aniso_U_12
_atom_site_aniso_U_13
_atom_site_aniso_U_23
Nb1 0.0146(4) 0.0119(4) 0.0110(4) -0.0066(3) -0.0040(3) 0.0012(3)
Cl1 0.0332(15) 0.0261(13) 0.0143(14) -0.0135(12) -0.0078(12) -0.0013(10)
Cl2 0.0266(15) 0.0160(12) 0.0203(14) -0.0083(11) -0.0084(11) 0.0031(10)
Cl3 0.0275(14) 0.0229(13) 0.0148(13) -0.0124(11) -0.0010(11) 0.0021(10)
Cl4 0.0189(14) 0.0215(14) 0.0257(16) -0.0043(11) -0.0071(12) 0.0067(11)
N1 0.014(4) 0.012(4) 0.008(4) -0.006(3) -0.002(3) 0.002(3)
N2 0.008(4) 0.014(4) 0.011(4) -0.006(3) 0.003(3) -0.001(3)
C1 0.020(5) 0.014(4) 0.020(5) -0.010(4) -0.007(4) -0.000(4)
C2 0.025(6) 0.017(5) 0.016(5) -0.010(4) -0.007(4) 0.002(4)
C3 0.023(6) 0.034(6) 0.015(5) -0.021(5) -0.001(4) 0.000(4)
C4 0.029(6) 0.038(6) 0.016(5) -0.020(5) -0.004(5) -0.009(4)
C5 0.018(5) 0.017(4) 0.008(5) -0.009(4) -0.003(4) -0.001(3)
C6 0.014(5) 0.020(5) 0.012(5) -0.010(4) -0.003(4) 0.000(4)
C7 0.023(5) 0.026(5) 0.012(5) -0.013(4) -0.005(4) 0.000(4)
C8 0.021(5) 0.033(6) 0.017(6) -0.018(5) -0.002(4) -0.004(4)
C9 0.012(5) 0.025(5) 0.024(6) -0.006(4) -0.000(4) -0.009(4)
C10 0.017(5) 0.016(4) 0.020(5) -0.007(4) -0.006(4) -0.002(4)
C11 0.021(5) 0.020(5) 0.016(5) -0.005(4) -0.006(4) -0.001(4)
C12 0.029(6) 0.016(5) 0.036(7) -0.007(5) -0.011(5) -0.002(5)
C13 0.027(6) 0.028(6) 0.019(6) -0.004(5) -0.009(5) 0.003(4)
C14 0.016(5) 0.018(5) 0.022(6) -0.004(4) -0.005(4) 0.002(4)
C15 0.027(6) 0.022(5) 0.029(7) -0.007(5) -0.012(5) 0.001(4)
C16 0.028(6) 0.015(5) 0.029(6) -0.010(4) -0.004(5) 0.001(4)
C17 0.023(5) 0.022(5) 0.012(5) -0.015(4) -0.007(4) 0.003(4)
C18 0.020(5) 0.024(5) 0.025(6) -0.013(4) -0.009(4) -0.003(4)
C19 0.020(5) 0.021(5) 0.024(6) -0.004(4) -0.002(4) -0.010(4)
C20 0.032(7) 0.039(7) 0.012(5) -0.023(5) 0.001(5) -0.008(4)
C21 0.018(5) 0.044(6) 0.010(5) -0.021(5) -0.002(4) 0.002(4)
C22 0.011(5) 0.029(5) 0.010(5) -0.012(4) 0.003(4) -0.008(4)
C23 0.030(6) 0.015(5) 0.023(6) -0.007(4) -0.000(5) -0.005(4)
C24 0.062(10) 0.016(5) 0.039(8) -0.015(6) -0.012(7) 0.001(5)
C25 0.025(6) 0.020(5) 0.032(7) -0.000(5) -0.006(5) -0.002(4)
C26 0.020(5) 0.027(5) 0.010(5) -0.010(4) -0.003(4) 0.001(4)
C27 0.039(8) 0.035(7) 0.028(7) -0.003(6) -0.015(6) -0.007(5)
C28 0.040(7) 0.024(5) 0.025(6) -0.013(5) -0.013(5) 0.007(4)

loop_
_atom_type_symbol
_atom_type_description
_atom_type_scat_dispersion_real
_atom_type_scat_dispersion_imag
_atom_type_scat_source
Nb Nb -2.0727 0.6215
;
International Tables for Crystallography
(Vol. C, Tables 4.2.6.8 and 6.1.1.4)
;
N N 0.0061 0.0033
;
International Tables for Crystallography
(Vol. C, Tables 4.2.6.8 and 6.1.1.4)
;
Cl Cl 0.1484 0.1585
;
International Tables for Crystallography
(Vol. C, Tables 4.2.6.8 and 6.1.1.4)
;
C C 0.0033 0.0016
;
International Tables for Crystallography
(Vol. C, Tables 4.2.6.8 and 6.1.1.4)
;
H H 0.0000 0.0000
;
International Tables for Crystallography
(Vol. C, Table 6.1.1.4)
;

loop_
_geom_angle_atom_site_label_1
_geom_angle_atom_site_label_2
_geom_angle_atom_site_label_3
_geom_angle
_geom_angle_publ_flag
Cl1 Nb1 Cl2 87.79(10) yes
Cl1 Nb1 Cl3 111.96(12) yes
Cl1 Nb1 Cl4 88.01(10) yes
Cl1 Nb1 N1 88.6(3) yes
Cl1 Nb1 N2 159.6(2) yes
Cl2 Nb1 Cl3 88.57(9) yes
Cl2 Nb1 Cl4 172.21(14) yes
Cl2 Nb1 N1 95.4(2) yes
Cl2 Nb1 N2 93.6(2) yes
Cl3 Nb1 Cl4 86.92(9) yes
Cl3 Nb1 N1 159.2(2) yes
Cl3 Nb1 N2 88.4(2) yes
Cl4 Nb1 N1 91.0(2) yes
Cl4 Nb1 N2 92.7(2) yes
N1 Nb1 N2 71.1(3) yes
Nb1 N1 C1 118.8(6) yes
Nb1 N1 C5 124.2(8) yes
C1 N1 C5 117.0(10) yes
Nb1 N2 C2 118.8(7) yes
Nb1 N2 C17 126.0(8) yes
C2 N2 C17 115.2(10) yes
N1 C1 C2 116.2(11) yes
N1 C1 C3 125.3(9) yes
C2 C1 C3 118.5(12) yes
N2 C2 C1 115.1(12) yes
N2 C2 C4 125.1(9) yes
C1 C2 C4 119.8(11) yes
N1 C5 C6 119.3(7) yes
N1 C5 C10 118.4(8) yes
C6 C5 C10 122.2(8) yes
C5 C6 C7 116.4(8) yes
C5 C6 C11 123.9(8) yes
C7 C6 C11 119.7(9) yes
C6 C7 C8 122.2(10) yes
C7 C8 C9 119.6(9) yes
C8 C9 C10 122.4(9) yes
C5 C10 C9 117.1(9) yes
C5 C10 C14 124.1(8) yes
C9 C10 C14 118.7(8) yes
C6 C11 C12 111.3(9) yes
C6 C11 C13 110.7(10) yes
C12 C11 C13 109.8(10) yes
C10 C14 C15 112.0(10) yes
C10 C14 C16 110.4(11) yes
C15 C14 C16 112.1(8) yes
N2 C17 C18 119.3(9) yes
N2 C17 C22 118.9(7) yes
C18 C17 C22 121.7(9) yes
C17 C18 C19 118.2(10) yes
C17 C18 C23 124.1(9) yes
C19 C18 C23 117.7(8) yes
C18 C19 C20 120.8(9) yes
C19 C20 C21 120.0(10) yes
C20 C21 C22 122.2(10) yes
C17 C22 C21 117.1(8) yes
C17 C22 C26 123.4(8) yes
C21 C22 C26 119.6(9) yes
C18 C23 C24 111.8(12) yes
C18 C23 C25 110.7(10) yes
C24 C23 C25 111.9(10) yes
C22 C26 C27 110.1(11) yes
C22 C26 C28 110.7(9) yes
C27 C26 C28 111.7(10) yes
C1 C3 H3A 109.469 no
C1 C3 H3B 109.467 no
C1 C3 H3C 109.468 no
H3A C3 H3B 109.470 no
H3A C3 H3C 109.473 no
H3B C3 H3C 109.481 no
C2 C4 H4A 109.472 no
C2 C4 H4B 109.469 no
C2 C4 H4C 109.473 no
H4A C4 H4B 109.468 no
H4A C4 H4C 109.471 no
H4B C4 H4C 109.475 no
C6 C7 H7 118.883 no
C8 C7 H7 118.891 no
C7 C8 H8 120.221 no
C9 C8 H8 120.222 no
C8 C9 H9 118.795 no
C10 C9 H9 118.794 no
C6 C11 H11 108.303 no
C12 C11 H11 108.309 no
C13 C11 H11 108.310 no
C11 C12 H12A 109.469 no
C11 C12 H12B 109.466 no
C11 C12 H12C 109.470 no
H12A C12 H12B 109.476 no
H12A C12 H12C 109.472 no
H12B C12 H12C 109.474 no
C11 C13 H13A 109.475 no
C11 C13 H13B 109.472 no
C11 C13 H13C 109.472 no
H13A C13 H13B 109.468 no
H13A C13 H13C 109.468 no
H13B C13 H13C 109.472 no
C10 C14 H14 107.340 no
C15 C14 H14 107.339 no
C16 C14 H14 107.343 no
C14 C15 H15A 109.471 no
C14 C15 H15B 109.472 no
C14 C15 H15C 109.472 no
H15A C15 H15B 109.474 no
H15A C15 H15C 109.468 no
H15B C15 H15C 109.471 no
C14 C16 H16A 109.464 no
C14 C16 H16B 109.472 no
C14 C16 H16C 109.472 no
H16A C16 H16B 109.478 no
H16A C16 H16C 109.469 no
H16B C16 H16C 109.471 no
C18 C19 H19 119.614 no
C20 C19 H19 119.614 no
C19 C20 H20 119.998 no
C21 C20 H20 120.001 no
C20 C21 H21 118.916 no
C22 C21 H21 118.923 no
C18 C23 H23 107.370 no
C24 C23 H23 107.374 no
C25 C23 H23 107.369 no
C23 C24 H24A 109.472 no
C23 C24 H24B 109.472 no
C23 C24 H24C 109.465 no
H24A C24 H24B 109.472 no
H24A C24 H24C 109.476 no
H24B C24 H24C 109.469 no
C23 C25 H25A 109.471 no
C23 C25 H25B 109.472 no
C23 C25 H25C 109.466 no
H25A C25 H25B 109.474 no
H25A C25 H25C 109.468 no
H25B C25 H25C 109.477 no
C22 C26 H26 108.053 no
C27 C26 H26 108.050 no
C28 C26 H26 108.049 no
C26 C27 H27A 109.468 no
C26 C27 H27B 109.472 no
C26 C27 H27C 109.470 no
H27A C27 H27B 109.472 no
H27A C27 H27C 109.471 no
H27B C27 H27C 109.474 no
C26 C28 H28A 109.472 no
C26 C28 H28B 109.466 no
C26 C28 H28C 109.469 no
H28A C28 H28B 109.471 no
H28A C28 H28C 109.474 no
H28B C28 H28C 109.475 no

loop_
_geom_bond_atom_site_label_1
_geom_bond_atom_site_label_2
_geom_bond_distance
_geom_bond_publ_flag
Nb1 Cl1 2.326(3) yes
Nb1 Cl2 2.386(3) yes
Nb1 Cl3 2.354(3) yes
Nb1 Cl4 2.378(3) yes
Nb1 N1 2.228(9) yes
Nb1 N2 2.235(10) yes
N1 C1 1.309(17) yes
N1 C5 1.472(12) yes
N2 C2 1.318(17) yes
N2 C17 1.470(12) yes
C1 C2 1.457(14) yes
C1 C3 1.524(19) yes
C2 C4 1.50(2) yes
C5 C6 1.418(14) yes
C5 C10 1.413(12) yes
C6 C7 1.413(13) yes
C6 C11 1.516(12) yes
C7 C8 1.371(13) yes
C8 C9 1.378(16) yes
C9 C10 1.390(14) yes
C10 C14 1.515(15) yes
C11 C12 1.546(19) yes
C11 C13 1.55(2) yes
C14 C15 1.53(2) yes
C14 C16 1.548(18) yes
C17 C18 1.409(13) yes
C17 C22 1.422(14) yes
C18 C19 1.405(15) yes
C18 C23 1.523(16) yes
C19 C20 1.405(16) yes
C20 C21 1.363(14) yes
C21 C22 1.415(13) yes
C22 C26 1.516(13) yes
C23 C24 1.54(2) yes
C23 C25 1.54(2) yes
C26 C27 1.53(2) yes
C26 C28 1.535(19) yes
C3 H3A 0.980 no
C3 H3B 0.980 no
C3 H3C 0.980 no
C4 H4A 0.980 no
C4 H4B 0.980 no
C4 H4C 0.980 no
C7 H7 0.950 no
C8 H8 0.950 no
C9 H9 0.950 no
C11 H11 1.000 no
C12 H12A 0.980 no
C12 H12B 0.980 no
C12 H12C 0.980 no
C13 H13A 0.980 no
C13 H13B 0.980 no
C13 H13C 0.980 no
C14 H14 1.000 no
C15 H15A 0.980 no
C15 H15B 0.980 no
C15 H15C 0.980 no
C16 H16A 0.980 no
C16 H16B 0.980 no
C16 H16C 0.980 no
C19 H19 0.950 no
C20 H20 0.950 no
C21 H21 0.950 no
C23 H23 1.000 no
C24 H24A 0.980 no
C24 H24B 0.980 no
C24 H24C 0.980 no
C25 H25A 0.980 no
C25 H25B 0.980 no
C25 H25C 0.980 no
C26 H26 1.000 no
C27 H27A 0.980 no
C27 H27B 0.980 no
C27 H27C 0.980 no
C28 H28A 0.980 no
C28 H28B 0.980 no
C28 H28C 0.980 no

loop_
_geom_contact_atom_site_label_1
_geom_contact_atom_site_label_2
_geom_contact_distance
_geom_contact_publ_flag
_geom_contact_site_symmetry_2
Cl1 C5 3.195(13) no .
Cl2 C14 3.488(11) no .
Cl2 C16 3.401(11) no .
Cl2 C26 3.399(13) no .
Cl2 C28 3.470(14) no .
Cl3 C17 3.249(15) no .
Cl4 C11 3.408(11) no .
Cl4 C13 3.416(12) no .
Cl4 C23 3.458(13) no .
Cl4 C25 3.466(11) no .
N1 C11 2.985(13) no .
N1 C14 2.963(11) no .
N2 C23 2.983(11) no .
N2 C26 2.967(13) no .
C1 C6 3.210(16) no .
C1 C10 3.234(14) no .
C1 C11 3.442(16) no .
C1 C14 3.499(13) no .
C2 C18 3.188(14) no .
C2 C22 3.218(14) no .
C2 C23 3.482(14) no .
C2 C26 3.497(15) no .
C3 C4 2.928(14) no .
C3 C5 2.86(2) no .
C3 C6 3.424(19) no .
C3 C10 3.467(18) no .
C4 C17 2.81(2) no .
C4 C18 3.344(18) no .
C4 C22 3.430(18) no .
C5 C8 2.776(14) no .
C6 C9 2.804(12) no .
C7 C10 2.800(15) no .
C7 C12 3.105(15) no .
C7 C13 3.082(15) no .
C9 C15 3.105(19) no .
C9 C16 3.046(16) no .
C17 C20 2.791(14) no .
C17 C27 3.568(18) no .
C18 C21 2.807(16) no .
C19 C22 2.821(13) no .
C19 C24 3.063(18) no .
C19 C25 3.083(19) no .
C21 C27 3.116(16) no .
C21 C28 3.045(16) no .
Cl3 C24 3.585(14) no 1_545
C7 C20 3.42(2) no 1_654
C7 C27 3.52(2) no 1_554
C8 C20 3.52(2) no 1_654
C8 C21 3.40(2) no 1_654
C8 C27 3.48(2) no 1_554
C20 C7 3.42(2) no 1_456
C20 C8 3.52(2) no 1_456
C21 C8 3.40(2) no 1_456
C24 Cl3 3.585(14) no 1_565
C27 C7 3.52(2) no 1_556
C27 C8 3.48(2) no 1_556
Nb1 H11 3.5858 no .
Nb1 H14 3.4977 no .
Nb1 H23 3.5208 no .
Nb1 H26 3.4638 no .
Cl1 H13A 3.4522 no .
Cl1 H16B 3.2419 no .
Cl2 H14 2.7467 no .
Cl2 H16B 3.1344 no .
Cl2 H16C 3.1305 no .
Cl2 H26 2.5940 no .
Cl2 H28A 3.0856 no .
Cl2 H28C 3.4103 no .
Cl3 H25B 3.0533 no .
Cl3 H28A 3.5481 no .
Cl4 H11 2.6592 no .
Cl4 H13A 2.9449 no .
Cl4 H13C 3.4276 no .
Cl4 H23 2.6607 no .
Cl4 H25B 3.1131 no .
Cl4 H25C 3.3323 no .
N1 H3A 2.6107 no .
N1 H3B 3.1278 no .
N1 H3C 3.1255 no .
N1 H11 2.4935 no .
N1 H14 2.4556 no .
N2 H4A 2.5862 no .
N2 H4B 3.1248 no .
N2 H4C 3.0952 no .
N2 H23 2.4806 no .
N2 H26 2.4709 no .
C1 H4A 3.3565 no .
C1 H4B 2.7618 no .
C1 H4C 2.8128 no .
C1 H11 2.8440 no .
C1 H14 2.8959 no .
C2 H3A 3.3671 no .
C2 H3B 2.7780 no .
C2 H3C 2.8038 no .
C2 H23 2.8903 no .
C2 H26 2.9540 no .
C2 H27B 3.4348 no .
C3 H4B 2.8151 no .
C3 H4C 2.8758 no .
C3 H11 3.4231 no .
C3 H12B 3.0515 no .
C3 H14 3.5032 no .
C3 H15A 3.1435 no .
C4 H3B 2.8426 no .
C4 H3C 2.8536 no .
C4 H23 3.4383 no .
C4 H24A 3.1505 no .
C4 H27B 3.0478 no .
C5 H3A 2.4070 no .
C5 H3B 3.5284 no .
C5 H3C 3.5041 no .
C5 H7 3.2677 no .
C5 H9 3.2516 no .
C5 H11 2.6315 no .
C5 H12B 3.4876 no .
C5 H13A 3.5977 no .
C5 H14 2.6153 no .
C5 H15A 3.5244 no .
C5 H16B 3.4926 no .
C6 H3A 2.8459 no .
C6 H8 3.2918 no .
C6 H12A 2.7796 no .
C6 H12B 2.6704 no .
C6 H12C 3.3629 no .
C6 H13A 2.7048 no .
C6 H13B 2.7330 no .
C6 H13C 3.3647 no .
C7 H3A 3.5918 no .
C7 H9 3.2263 no .
C7 H11 3.3373 no .
C7 H12A 2.8861 no .
C7 H12B 3.2879 no .
C7 H13A 3.3250 no .
C7 H13B 2.8089 no .
C9 H7 3.2281 no .
C9 H14 3.2987 no .
C9 H15A 3.4199 no .
C9 H15B 2.8152 no .
C9 H16A 2.9287 no .
C9 H16B 3.1019 no .
C10 H3A 2.8735 no .
C10 H8 3.2778 no .
C10 H15A 2.7366 no .
C10 H15B 2.7090 no .
C10 H15C 3.3624 no .
C10 H16A 2.8435 no .
C10 H16B 2.5887 no .
C10 H16C 3.3382 no .
C11 H3A 3.4321 no .
C11 H7 2.6675 no .
C12 H3A 3.4768 no .
C12 H3C 3.4538 no .
C12 H7 2.9635 no .
C12 H13A 3.3823 no .
C12 H13B 2.7321 no .
C12 H13C 2.7118 no .
C13 H7 2.8984 no .
C13 H12A 2.6860 no .
C13 H12B 3.3824 no .
C13 H12C 2.7553 no .
C14 H3A 3.4872 no .
C14 H9 2.6250 no .
C15 H3A 3.5410 no .
C15 H9 2.9825 no .
C15 H16A 2.6673 no .
C15 H16B 3.3813 no .
C15 H16C 2.8397 no .
C16 H9 2.8410 no .
C16 H15A 3.3905 no .
C16 H15B 2.7956 no .
C16 H15C 2.6984 no .
C17 H4A 2.3454 no .
C17 H4B 3.5057 no .
C17 H4C 3.4256 no .
C17 H19 3.2758 no .
C17 H21 3.2801 no .
C17 H23 2.6206 no .
C17 H24A 3.5032 no .
C17 H25B 3.4788 no .
C17 H26 2.6207 no .
C17 H27B 3.4287 no .
C17 H28A 3.5936 no .
C18 H4A 2.7033 no .
C18 H20 3.2979 no .
C18 H24A 2.6108 no .
C18 H24B 2.8646 no .
C18 H24C 3.3527 no .
C18 H25A 2.7604 no .
C18 H25B 2.6632 no .
C18 H25C 3.3582 no .
C19 H4A 3.4181 no .
C19 H21 3.2511 no .
C19 H23 3.3100 no .
C19 H24A 3.1246 no .
C19 H24B 2.9447 no .
C19 H25A 2.8482 no .
C19 H25B 3.2982 no .
C21 H4A 3.5635 no .
C21 H19 3.2496 no .
C21 H26 3.3352 no .
C21 H27A 2.8488 no .
C21 H27B 3.3726 no .
C21 H28A 3.2575 no .
C21 H28B 2.7755 no .
C22 H4A 2.8727 no .
C22 H20 3.2859 no .
C22 H27A 2.7114 no .
C22 H27B 2.6693 no .
C22 H27C 3.3436 no .
C22 H28A 2.6800 no .
C22 H28B 2.7256 no .
C22 H28C 3.3509 no .
C23 H4A 3.3540 no .
C23 H19 2.6343 no .
C24 H4A 3.4483 no .
C24 H4B 3.5861 no .
C24 H19 2.8927 no .
C24 H25A 2.7322 no .
C24 H25B 3.3853 no .
C24 H25C 2.7487 no .
C25 H19 2.9312 no .
C25 H24A 3.3758 no .
C25 H24B 2.6510 no .
C25 H24C 2.8380 no .
C26 H4A 3.5937 no .
C26 H21 2.6688 no .
C27 H4C 3.4572 no .
C27 H21 3.0226 no .
C27 H28A 3.3794 no .
C27 H28B 2.7330 no .
C27 H28C 2.7330 no .
C28 H21 2.8340 no .
C28 H27A 2.7375 no .
C28 H27B 3.3794 no .
C28 H27C 2.7284 no .
H3A H11 3.3813 no .
H3A H12B 2.7298 no .
H3A H14 3.4201 no .
H3A H15A 2.8379 no .
H3B H4B 2.8834 no .
H3B H4C 2.4641 no .
H3B H14 3.4885 no .
H3B H15A 2.7422 no .
H3C H4B 2.4159 no .
H3C H4C 2.9520 no .
H3C H11 3.3584 no .
H3C H12B 2.6330 no .
H4A H23 3.3096 no .
H4A H24A 2.7164 no .
H4A H27B 2.8884 no .
H4B H23 3.4410 no .
H4B H24A 2.8241 no .
H4C H26 3.5764 no .
H4C H27B 2.5511 no .
H7 H8 2.3080 no .
H7 H12A 2.4757 no .
H7 H12B 3.3282 no .
H7 H13A 3.3099 no .
H7 H13B 2.3582 no .
H8 H9 2.3139 no .
H9 H14 3.5686 no .
H9 H15A 3.4927 no .
H9 H15B 2.4622 no .
H9 H16A 2.4294 no .
H9 H16B 3.0485 no .
H11 H12A 2.8777 no .
H11 H12B 2.4163 no .
H11 H12C 2.3440 no .
H11 H13A 2.3892 no .
H11 H13B 2.8854 no .
H11 H13C 2.3832 no .
H12A H13A 3.5916 no .
H12A H13B 2.5162 no .
H12A H13C 2.9355 no .
H12C H13B 3.0681 no .
H12C H13C 2.5687 no .
H14 H15A 2.3272 no .
H14 H15B 2.8583 no .
H14 H15C 2.3763 no .
H14 H16A 2.8623 no .
H14 H16B 2.4517 no .
H14 H16C 2.2913 no .
H14 H26 3.4934 no .
H15A H16A 3.5949 no .
H15B H16A 2.5606 no .
H15B H16C 3.2337 no .
H15C H16A 2.8290 no .
H15C H16C 2.6411 no .
H19 H20 2.3500 no .
H19 H23 3.5822 no .
H19 H24A 3.1189 no .
H19 H24B 2.4827 no .
H19 H25A 2.4305 no .
H19 H25B 3.3296 no .
H20 H21 2.2985 no .
H21 H27A 2.5150 no .
H21 H27B 3.4782 no .
H21 H28A 3.2021 no .
H21 H28B 2.2863 no .
H23 H24A 2.4480 no .
H23 H24B 2.8525 no .
H23 H24C 2.2760 no .
H23 H25A 2.8645 no .
H23 H25B 2.3790 no .
H23 H25C 2.3386 no .
H24A H25A 3.5639 no .
H24B H25A 2.4737 no .
H24B H25B 3.5591 no .
H24B H25C 2.8995 no .
H24C H25A 3.1557 no .
H24C H25C 2.6921 no .
H26 H27A 2.8683 no .
H26 H27B 2.3684 no .
H26 H27C 2.3612 no .
H26 H28A 2.3721 no .
H26 H28B 2.8684 no .
H26 H28C 2.3577 no .
H27A H28B 2.5672 no .
H27A H28C 3.0279 no .
H27C H28B 3.0142 no .
H27C H28C 2.5575 no .
Cl1 H12C 3.0299 no 1_545
Cl1 H15A 3.2353 no 1_455
Cl1 H15B 3.4621 no 1_455
Cl1 H21 3.0009 no 1_554
Cl1 H27A 2.9614 no 1_554
Cl2 H4B 3.2343 no 1_545
Cl2 H24A 3.4700 no 1_545
Cl2 H24C 3.5822 no 1_545
Cl2 H25C 3.5813 no 1_645
Cl3 H3B 3.0251 no 1_455
Cl3 H4C 3.4967 no 1_455
Cl3 H8 2.9045 no 1_456
Cl3 H15A 3.5294 no 1_455
Cl3 H24B 3.5847 no 1_545
Cl3 H24C 2.9401 no 1_545
Cl4 H3B 3.2912 no 1_455
Cl4 H15C 3.3267 no 1_465
Cl4 H16A 3.3203 no 1_465
Cl4 H16C 3.0403 no 1_465
C3 H16C 3.3152 no 1_565
C3 H20 3.3826 no 1_654
C4 H13B 3.3614 no 1_556
C4 H25B 3.5671 no 1_655
C6 H27A 3.5726 no 1_554
C7 H20 3.4700 no 1_654
C7 H27A 3.2855 no 1_554
C7 H27B 2.9667 no 1_554
C8 H21 3.4782 no 1_654
C8 H24B 3.3314 no 1_644
C8 H27A 3.3653 no 1_554
C8 H27B 3.0917 no 1_554
C8 H27C 3.4151 no 1_554
C8 H28A 3.4326 no 1_654
C9 H21 3.4662 no 1_654
C9 H24B 3.5825 no 1_644
C9 H28A 3.5455 no 1_654
C9 H28B 3.4378 no 1_654
C12 H16B 3.1162 no 1_565
C12 H19 3.1821 no 1_654
C12 H20 3.4400 no 1_654
C12 H28B 3.4913 no 1_564
C12 H28C 3.5698 no 1_564
C13 H4A 3.4765 no 1_554
C13 H15B 3.4406 no 1_465
C13 H16A 3.4378 no 1_465
C14 H25C 3.4854 no 1_645
C15 H13C 3.3343 no 1_645
C15 H24C 3.3929 no 1_645
C15 H25C 3.4393 no 1_645
C16 H3C 3.1477 no 1_545
C16 H12B 3.1208 no 1_545
C16 H13C 3.5822 no 1_645
C16 H20 3.3933 no 1_644
C16 H25C 3.4533 no 1_645
C19 H7 3.3614 no 1_456
C19 H12A 3.1257 no 1_456
C19 H12B 3.4682 no 1_456
C20 H3A 3.3921 no 1_456
C20 H7 3.4895 no 1_456
C20 H12A 3.5436 no 1_456
C20 H12B 3.3305 no 1_456
C20 H13A 2.9086 no 1_556
C20 H16A 3.3434 no 1_466
C21 H8 3.3484 no 1_456
C21 H13A 2.9283 no 1_556
C22 H8 3.4715 no 1_456
C23 H15C 3.4530 no 1_465
C24 H8 3.4185 no 1_466
C24 H15C 3.4380 no 1_465
C24 H27C 3.2700 no 1_465
C24 H28A 3.3565 no 1_565
C25 H15C 3.4470 no 1_465
C25 H16C 3.4678 no 1_465
C25 H27C 3.2143 no 1_465
C25 H28C 3.3448 no 1_465
C27 H8 3.5391 no 1_556
C27 H24B 3.2810 no 1_645
C27 H25A 3.3383 no 1_645
C28 H8 3.5396 no 1_456
C28 H9 3.4275 no 1_456
C28 H12A 3.4822 no 1_546
C28 H13C 3.5862 no 1_546
C28 H24A 3.4522 no 1_545
C28 H25A 3.4125 no 1_645
H3A C20 3.3921 no 1_654
H3A H16C 3.5195 no 1_565
H3A H20 2.5862 no 1_654
H3B Cl3 3.0251 no 1_655
H3B Cl4 3.2912 no 1_655
H3B H16C 3.5160 no 1_565
H3B H25B 3.3739 no 1_655
H3C C16 3.1477 no 1_565
H3C H16A 3.4584 no 1_565
H3C H16B 3.0505 no 1_565
H3C H16C 2.5013 no 1_565
H3C H20 3.3887 no 1_654
H4A C13 3.4765 no 1_556
H4A H7 3.5849 no 1_556
H4A H13A 3.5912 no 1_556
H4A H13B 2.6299 no 1_556
H4B Cl2 3.2343 no 1_565
H4B H25B 3.2662 no 1_655
H4B H28C 3.3674 no 1_565
H4C Cl3 3.4967 no 1_655
H4C H7 3.1115 no 1_556
H4C H13B 3.3207 no 1_556
H4C H25B 2.9751 no 1_655
H7 C19 3.3614 no 1_654
H7 C20 3.4895 no 1_654
H7 H4A 3.5849 no 1_554
H7 H4C 3.1115 no 1_554
H7 H19 3.4275 no 1_654
H7 H25A 3.5142 no 1_654
H7 H25B 3.3953 no 1_654
H7 H27A 3.5614 no 1_554
H7 H27B 2.8484 no 1_554
H8 Cl3 2.9045 no 1_654
H8 C21 3.3484 no 1_654
H8 C22 3.4715 no 1_654
H8 C24 3.4185 no 1_644
H8 C27 3.5391 no 1_554
H8 C28 3.5396 no 1_654
H8 H21 3.5562 no 1_654
H8 H24A 3.4268 no 1_644
H8 H24B 2.7741 no 1_644
H8 H24C 3.5531 no 1_644
H8 H27B 3.0645 no 1_554
H8 H27C 3.3284 no 1_554
H8 H28A 2.8174 no 1_654
H8 H28B 3.5104 no 1_654
H9 C28 3.4275 no 1_654
H9 H13C 3.0557 no 1_645
H9 H19 3.4540 no 1_644
H9 H21 3.5489 no 1_654
H9 H24B 3.2316 no 1_644
H9 H28A 3.0355 no 1_654
H9 H28B 2.9128 no 1_654
H11 H15B 3.5540 no 1_465
H11 H15C 3.5519 no 1_465
H12A C19 3.1257 no 1_654
H12A C20 3.5436 no 1_654
H12A C28 3.4822 no 1_564
H12A H16B 3.4876 no 1_565
H12A H19 2.5234 no 1_654
H12A H20 3.3473 no 1_654
H12A H25A 3.0303 no 1_654
H12A H27C 3.4712 no 1_564
H12A H28B 3.1976 no 1_564
H12A H28C 2.8812 no 1_564
H12B C16 3.1208 no 1_565
H12B C19 3.4682 no 1_654
H12B C20 3.3305 no 1_654
H12B H16A 3.2002 no 1_565
H12B H16B 2.4254 no 1_565
H12B H16C 3.2913 no 1_565
H12B H19 2.9760 no 1_654
H12B H20 2.7245 no 1_654
H12C Cl1 3.0299 no 1_565
H12C H15B 2.9496 no 1_465
H12C H16B 3.0375 no 1_565
H12C H27A 3.5598 no 1_564
H12C H28B 2.9411 no 1_564
H12C H28C 3.4415 no 1_564
H13A C20 2.9086 no 1_554
H13A C21 2.9283 no 1_554
H13A H4A 3.5912 no 1_554
H13A H16A 3.2900 no 1_465
H13A H20 2.9049 no 1_554
H13A H21 2.9835 no 1_554
H13A H27A 3.3105 no 1_554
H13B C4 3.3614 no 1_554
H13B H4A 2.6299 no 1_554
H13B H4C 3.3207 no 1_554
H13B H27B 3.3463 no 1_554
H13B H28B 3.4538 no 1_564
H13B H28C 3.0657 no 1_564
H13C C15 3.3343 no 1_465
H13C C16 3.5822 no 1_465
H13C C28 3.5862 no 1_564
H13C H9 3.0557 no 1_465
H13C H15B 2.5357 no 1_465
H13C H15C 3.4117 no 1_465
H13C H16A 2.7120 no 1_465
H13C H20 3.5783 no 1_554
H13C H28B 3.0399 no 1_564
H13C H28C 3.4386 no 1_564
H14 H25C 3.0817 no 1_645
H15A Cl1 3.2353 no 1_655
H15A Cl3 3.5294 no 1_655
H15A H24C 3.2628 no 1_645
H15B Cl1 3.4621 no 1_655
H15B C13 3.4406 no 1_645
H15B H11 3.5540 no 1_645
H15B H12C 2.9496 no 1_645
H15B H13C 2.5357 no 1_645
H15B H21 3.4716 no 1_654
H15B H28B 3.1117 no 1_654
H15C Cl4 3.3267 no 1_645
H15C C23 3.4530 no 1_645
H15C C24 3.4380 no 1_645
H15C C25 3.4470 no 1_645
H15C H11 3.5519 no 1_645
H15C H13C 3.4117 no 1_645
H15C H23 3.0168 no 1_645
H15C H24C 2.6578 no 1_645
H15C H25C 2.6808 no 1_645
H16A Cl4 3.3203 no 1_645
H16A C13 3.4378 no 1_645
H16A C20 3.3434 no 1_644
H16A H3C 3.4584 no 1_545
H16A H12B 3.2002 no 1_545
H16A H13A 3.2900 no 1_645
H16A H13C 2.7120 no 1_645
H16A H19 3.2517 no 1_644
H16A H20 2.7342 no 1_644
H16B C12 3.1162 no 1_545
H16B H3C 3.0505 no 1_545
H16B H12A 3.4876 no 1_545
H16B H12B 2.4254 no 1_545
H16B H12C 3.0375 no 1_545
H16B H19 3.5711 no 1_644
H16B H20 3.4313 no 1_644
H16C Cl4 3.0403 no 1_645
H16C C3 3.3152 no 1_545
H16C C25 3.4678 no 1_645
H16C H3A 3.5195 no 1_545
H16C H3B 3.5160 no 1_545
H16C H3C 2.5013 no 1_545
H16C H12B 3.2913 no 1_545
H16C H20 3.5198 no 1_644
H16C H25B 3.4330 no 1_645
H16C H25C 2.6673 no 1_645
H19 C12 3.1821 no 1_456
H19 H7 3.4275 no 1_456
H19 H9 3.4540 no 1_466
H19 H12A 2.5234 no 1_456
H19 H12B 2.9760 no 1_456
H19 H16A 3.2517 no 1_466
H19 H16B 3.5711 no 1_466
H19 H27C 3.2565 no 1_465
H20 C3 3.3826 no 1_456
H20 C7 3.4700 no 1_456
H20 C12 3.4400 no 1_456
H20 C16 3.3933 no 1_466
H20 H3A 2.5862 no 1_456
H20 H3C 3.3887 no 1_456
H20 H12A 3.3473 no 1_456
H20 H12B 2.7245 no 1_456
H20 H13A 2.9049 no 1_556
H20 H13C 3.5783 no 1_556
H20 H16A 2.7342 no 1_466
H20 H16B 3.4313 no 1_466
H20 H16C 3.5198 no 1_466
H21 Cl1 3.0009 no 1_556
H21 C8 3.4782 no 1_456
H21 C9 3.4662 no 1_456
H21 H8 3.5562 no 1_456
H21 H9 3.5489 no 1_456
H21 H13A 2.9835 no 1_556
H21 H15B 3.4716 no 1_456
H23 H15C 3.0168 no 1_465
H24A Cl2 3.4700 no 1_565
H24A C28 3.4522 no 1_565
H24A H8 3.4268 no 1_466
H24A H28A 2.6097 no 1_565
H24A H28C 3.5036 no 1_565
H24B Cl3 3.5847 no 1_565
H24B C8 3.3314 no 1_466
H24B C9 3.5825 no 1_466
H24B C27 3.2810 no 1_465
H24B H8 2.7741 no 1_466
H24B H9 3.2316 no 1_466
H24B H27B 3.3687 no 1_465
H24B H27C 2.4163 no 1_465
H24B H28A 3.4168 no 1_565
H24C Cl2 3.5822 no 1_565
H24C Cl3 2.9401 no 1_565
H24C C15 3.3929 no 1_465
H24C H8 3.5531 no 1_466
H24C H15A 3.2628 no 1_465
H24C H15C 2.6578 no 1_465
H24C H27C 3.5030 no 1_465
H24C H28A 3.5981 no 1_565
H25A C27 3.3383 no 1_465
H25A C28 3.4125 no 1_465
H25A H7 3.5142 no 1_456
H25A H12A 3.0303 no 1_456
H25A H26 3.4566 no 1_465
H25A H27C 2.4606 no 1_465
H25A H28C 2.5621 no 1_465
H25B C4 3.5671 no 1_455
H25B H3B 3.3739 no 1_455
H25B H4B 3.2662 no 1_455
H25B H4C 2.9751 no 1_455
H25B H7 3.3953 no 1_456
H25B H16C 3.4330 no 1_465
H25C Cl2 3.5813 no 1_465
H25C C14 3.4854 no 1_465
H25C C15 3.4393 no 1_465
H25C C16 3.4533 no 1_465
H25C H14 3.0817 no 1_465
H25C H15C 2.6808 no 1_465
H25C H16C 2.6673 no 1_465
H25C H26 3.5033 no 1_465
H25C H27C 3.2660 no 1_465
H25C H28C 3.4424 no 1_465
H26 H25A 3.4566 no 1_645
H26 H25C 3.5033 no 1_645
H27A Cl1 2.9614 no 1_556
H27A C6 3.5726 no 1_556
H27A C7 3.2855 no 1_556
H27A C8 3.3653 no 1_556
H27A H7 3.5614 no 1_556
H27A H12C 3.5598 no 1_546
H27A H13A 3.3105 no 1_556
H27B C7 2.9667 no 1_556
H27B C8 3.0917 no 1_556
H27B H7 2.8484 no 1_556
H27B H8 3.0645 no 1_556
H27B H13B 3.3463 no 1_556
H27B H24B 3.3687 no 1_645
H27C C8 3.4151 no 1_556
H27C C24 3.2700 no 1_645
H27C C25 3.2143 no 1_645
H27C H8 3.3284 no 1_556
H27C H12A 3.4712 no 1_546
H27C H19 3.2565 no 1_645
H27C H24B 2.4163 no 1_645
H27C H24C 3.5030 no 1_645
H27C H25A 2.4606 no 1_645
H27C H25C 3.2660 no 1_645
H28A C8 3.4326 no 1_456
H28A C9 3.5455 no 1_456
H28A C24 3.3565 no 1_545
H28A H8 2.8174 no 1_456
H28A H9 3.0355 no 1_456
H28A H24A 2.6097 no 1_545
H28A H24B 3.4168 no 1_545
H28A H24C 3.5981 no 1_545
H28B C9 3.4378 no 1_456
H28B C12 3.4913 no 1_546
H28B H8 3.5104 no 1_456
H28B H9 2.9128 no 1_456
H28B H12A 3.1976 no 1_546
H28B H12C 2.9411 no 1_546
H28B H13B 3.4538 no 1_546
H28B H13C 3.0399 no 1_546
H28B H15B 3.1117 no 1_456
H28C C12 3.5698 no 1_546
H28C C25 3.3448 no 1_645
H28C H4B 3.3674 no 1_545
H28C H12A 2.8812 no 1_546
H28C H12C 3.4415 no 1_546
H28C H13B 3.0657 no 1_546
H28C H13C 3.4386 no 1_546
H28C H24A 3.5036 no 1_545
H28C H25A 2.5621 no 1_645
H28C H25C 3.4424 no 1_645

loop_
_geom_torsion_atom_site_label_1
_geom_torsion_atom_site_label_2
_geom_torsion_atom_site_label_3
_geom_torsion_atom_site_label_4
_geom_torsion
_geom_torsion_publ_flag
Cl1 Nb1 N1 C1 178.7(5) no
Cl1 Nb1 N1 C5 0.2(5) no
Cl1 Nb1 N2 C2 3.4(10) no
Cl1 Nb1 N2 C17 -177.83(19) no
Cl2 Nb1 N1 C1 -93.7(5) no
Cl2 Nb1 N1 C5 87.9(5) no
Cl2 Nb1 N2 C2 96.6(5) no
Cl2 Nb1 N2 C17 -84.6(5) no
Cl3 Nb1 N1 C1 6.7(10) no
Cl3 Nb1 N1 C5 -171.7(2) no
Cl3 Nb1 N2 C2 -174.9(5) no
Cl3 Nb1 N2 C17 3.9(5) no
Cl4 Nb1 N1 C1 90.7(5) no
Cl4 Nb1 N1 C5 -87.7(5) no
Cl4 Nb1 N2 C2 -88.0(5) no
Cl4 Nb1 N2 C17 90.7(5) no
N1 Nb1 N2 C2 2.1(4) no
N1 Nb1 N2 C17 -179.1(6) no
N2 Nb1 N1 C1 -1.8(5) no
N2 Nb1 N1 C5 179.8(6) no
Nb1 N1 C1 C2 1.3(10) no
Nb1 N1 C1 C3 179.6(5) no
Nb1 N1 C5 C6 92.6(10) no
Nb1 N1 C5 C10 -90.3(11) no
C1 N1 C5 C6 -85.9(12) no
C1 N1 C5 C10 91.2(11) no
C5 N1 C1 C2 179.8(7) no
C5 N1 C1 C3 -1.9(12) no
Nb1 N2 C2 C1 -2.2(10) no
Nb1 N2 C2 C4 176.9(5) no
Nb1 N2 C17 C18 -92.2(11) no
Nb1 N2 C17 C22 91.5(11) no
C2 N2 C17 C18 86.6(13) no
C2 N2 C17 C22 -89.7(12) no
C17 N2 C2 C1 178.9(7) no
C17 N2 C2 C4 -2.1(12) no
N1 C1 C2 N2 0.6(12) no
N1 C1 C2 C4 -178.5(7) no
C3 C1 C2 N2 -177.8(8) no
C3 C1 C2 C4 3.1(13) no
N1 C5 C6 C7 179.2(10) no
N1 C5 C6 C11 2.1(19) no
N1 C5 C10 C9 179.0(10) no
N1 C5 C10 C14 -1.8(19) no
C6 C5 C10 C9 -4.1(19) no
C6 C5 C10 C14 175.1(11) no
C10 C5 C6 C7 2.2(19) no
C10 C5 C6 C11 -174.9(11) no
C5 C6 C7 C8 0.2(19) no
C5 C6 C11 C12 115.0(12) no
C5 C6 C11 C13 -122.6(12) no
C7 C6 C11 C12 -62.0(15) no
C7 C6 C11 C13 60.4(15) no
C11 C6 C7 C8 177.4(11) no
C6 C7 C8 C9 -1(2) no
C7 C8 C9 C10 -1(2) no
C8 C9 C10 C5 4(2) no
C8 C9 C10 C14 -175.6(12) no
C5 C10 C14 C15 -114.2(12) no
C5 C10 C14 C16 120.1(12) no
C9 C10 C14 C15 65.0(15) no
C9 C10 C14 C16 -60.7(14) no
N2 C17 C18 C19 -175.9(10) no
N2 C17 C18 C23 4(2) no
N2 C17 C22 C21 176.9(10) no
N2 C17 C22 C26 -1.6(19) no
C18 C17 C22 C21 0.7(19) no
C18 C17 C22 C26 -177.9(12) no
C22 C17 C18 C19 0(2) no
C22 C17 C18 C23 179.8(11) no
C17 C18 C19 C20 1(2) no
C17 C18 C23 C24 -118.9(13) no
C17 C18 C23 C25 115.5(13) no
C19 C18 C23 C24 60.5(15) no
C19 C18 C23 C25 -65.0(15) no
C23 C18 C19 C20 -178.9(12) no
C18 C19 C20 C21 -3(2) no
C19 C20 C21 C22 4(2) no
C20 C21 C22 C17 -3(2) no
C20 C21 C22 C26 175.7(13) no
C17 C22 C26 C27 111.7(13) no
C17 C22 C26 C28 -124.2(12) no
C21 C22 C26 C27 -66.8(14) no
C21 C22 C26 C28 57.3(16) no
